data_1504805
loop_
_publ_author_name
'Ogle, James W.'
'Zhang, Jubo'
'Reibenspies, Joseph H.'
'Abboud, Khalil A.'
'Miller, Stephen A.'

_publ_section_title
;
 Synthesis of electronically diverse tetraarylimidazolylidene carbenes via
 catalytic aldimine coupling.
;
_journal_issue 17
_journal_name_full 'Organic letters'
_journal_page_first 3677
_journal_page_last 3680
_journal_paper_doi 10.1021/ol8012765
_journal_volume 10
_journal_year 2008
_chemical_formula_sum 'C30 H26 Ag Cl3 N2 O2'
_chemical_formula_weight 660.75
_chemical_name_systematic
; 
 ? 
;
_space_group_IT_number 36
_symmetry_cell_setting orthorhombic
_symmetry_space_group_name_Hall 'C 2c -2'
_symmetry_space_group_name_H-M 'C m c 21'
_atom_sites_solution_hydrogens geom
_atom_sites_solution_primary direct
_atom_sites_solution_secondary difmap
_audit_creation_method SHELXL-97
_audit_update_record
;
2008-03-18 # Formatted by publCIF
;
_cell_angle_alpha 90.00
_cell_angle_beta 90.00
_cell_angle_gamma 90.00
_cell_formula_units_Z 4
_cell_length_a 18.7911(14)
_cell_length_b 23.0534(16)
_cell_length_c 6.5177(5)
_cell_measurement_reflns_used 148
_cell_measurement_temperature 173(2)
_cell_measurement_theta_max 28.0
_cell_measurement_theta_min 2.0
_cell_volume 2823.5(4)
_computing_cell_refinement 'Bruker SMART v5.624 & SAINT 6.36a (Bruker 1998)'
_computing_data_collection 'Bruker SMART v5.624 (Bruker 1998)'
_computing_data_reduction 'Bruker SHELXTL v6.14 (Bruker 2000)'
_computing_molecular_graphics 'Bruker SHELXTL v6.14'
_computing_publication_material 'Bruker SHELXTL v6.14'
_computing_structure_refinement 'Bruker SHELXTL v6.14'
_computing_structure_solution 'Bruker SHELXTL v6.14'
_diffrn_ambient_temperature 173(2)
_diffrn_measured_fraction_theta_full 0.990
_diffrn_measured_fraction_theta_max 0.990
_diffrn_measurement_device_type 'SMART CCD area detector'
_diffrn_measurement_method '\w scans'
_diffrn_radiation_monochromator graphite
_diffrn_radiation_source 'fine-focus sealed tube'
_diffrn_radiation_type MoK\a
_diffrn_radiation_wavelength 0.71073
_diffrn_reflns_av_R_equivalents 0.0330
_diffrn_reflns_av_sigmaI/netI 0.0425
_diffrn_reflns_limit_h_max 24
_diffrn_reflns_limit_h_min -15
_diffrn_reflns_limit_k_max 29
_diffrn_reflns_limit_k_min -21
_diffrn_reflns_limit_l_max 8
_diffrn_reflns_limit_l_min -7
_diffrn_reflns_number 5420
_diffrn_reflns_theta_full 27.49
_diffrn_reflns_theta_max 27.49
_diffrn_reflns_theta_min 1.40
_diffrn_standards_decay_% 1
_diffrn_standards_number 0
_exptl_absorpt_coefficient_mu 1.028
_exptl_absorpt_correction_T_max 0.9222
_exptl_absorpt_correction_T_min 0.7616
_exptl_absorpt_correction_type integration
_exptl_absorpt_process_details 'based on measured indexed crystal faces, Bruker SHELXTL  v6.12 (Bruker 1998)'
_exptl_crystal_colour colorless
_exptl_crystal_density_diffrn 1.554
_exptl_crystal_density_method 'not measured'
_exptl_crystal_description needles
_exptl_crystal_F_000 1336
_exptl_crystal_size_max 0.28
_exptl_crystal_size_mid 0.08
_exptl_crystal_size_min 0.08
_refine_diff_density_max 0.405
_refine_diff_density_min -0.380
_refine_diff_density_rms 0.085
_refine_ls_abs_structure_details 'Flack H D (1983), Acta Cryst. A39, 876-881'
_refine_ls_abs_structure_Flack 0.10(3)
_refine_ls_extinction_method none
_refine_ls_goodness_of_fit_ref 1.014
_refine_ls_hydrogen_treatment constr
_refine_ls_matrix_type full
_refine_ls_number_parameters 181
_refine_ls_number_reflns 2963
_refine_ls_number_restraints 1
_refine_ls_restrained_S_all 1.014
_refine_ls_R_factor_all 0.0358
_refine_ls_R_factor_gt 0.0308
_refine_ls_shift/su_max 0.001
_refine_ls_shift/su_mean 0.000
_refine_ls_structure_factor_coef Fsqd
_refine_ls_weighting_details 'calc w=1/[\s^2^(Fo^2^)+(0.0403P)^2^] where P=(Fo^2^+2Fc^2^)/3'
_refine_ls_weighting_scheme calc
_refine_ls_wR_factor_gt 0.0731
_refine_ls_wR_factor_ref 0.0748
_reflns_number_gt 2671
_reflns_number_total 2963
_reflns_threshold_expression I>2\s(I)
_cod_data_source_file ol8012765_si_007.cif
_cod_data_source_block ogle7
_cod_depositor_comments
;
The following automatic conversions were performed:

'_symmetry_cell_setting' value 'Orthorhombic' changed to
'orthorhombic' according to
/home/saulius/struct/CIF-dictionaries/cif_core.dic dictionary named
'cif_core.dic' version 2.4.1 from 2010-06-29.

Automatic conversion script
Id: cif_fix_values 1715 2011-07-08 13:25:40Z adriana 
;
_cod_original_sg_symbol_H-M Cmc21
_cod_database_code 1504805

loop_
_symmetry_equiv_pos_as_xyz
'x, y, z'
'-x, -y, z+1/2'
'x, -y, z+1/2'
'-x, y, z'
'x+1/2, y+1/2, z'
'-x+1/2, -y+1/2, z+1/2'
'x+1/2, -y+1/2, z+1/2'
'-x+1/2, y+1/2, z'

loop_
_atom_site_label
_atom_site_type_symbol
_atom_site_fract_x
_atom_site_fract_y
_atom_site_fract_z
_atom_site_U_iso_or_equiv
_atom_site_adp_type
_atom_site_occupancy
_atom_site_symmetry_multiplicity
_atom_site_calc_flag
_atom_site_refinement_flags
Ag1 Ag 0.0000 0.518991(12) -0.74517(4) 0.02445(10) Uani 1 2 d S
Cl1 Cl 0.0000 0.62050(4) -0.7654(3) 0.0312(3) Uani 1 2 d S
Cl2 Cl 0.5000 0.32889(8) 0.1534(3) 0.0622(5) Uani 1 2 d S
Cl3 Cl 0.5000 0.42266(7) -0.1406(3) 0.0697(6) Uani 1 2 d S
O1 O 0.34778(12) 0.43496(11) -0.7661(9) 0.0491(8) Uani 1 1 d .
N1 N 0.05663(11) 0.39292(10) -0.7631(6) 0.0208(5) Uani 1 1 d .
C1 C 0.0000 0.42886(15) -0.7543(16) 0.0198(8) Uani 1 2 d S
C2 C 0.03582(16) 0.33494(12) -0.7785(6) 0.0224(8) Uani 1 1 d .
C3 C 0.08798(17) 0.28656(13) -0.7927(5) 0.0234(9) Uani 1 1 d .
C4 C 0.1296(2) 0.27243(15) -0.6245(6) 0.0306(8) Uani 1 1 d .
H4A H 0.1241 0.2931 -0.4994 0.037 Uiso 1 1 calc R
C5 C 0.1795(2) 0.22807(16) -0.6387(7) 0.0377(10) Uani 1 1 d .
H5A H 0.2077 0.2180 -0.5233 0.045 Uiso 1 1 calc R
C6 C 0.1876(2) 0.19857(16) -0.8235(7) 0.0396(11) Uani 1 1 d .
H6A H 0.2222 0.1687 -0.8346 0.048 Uiso 1 1 calc R
C7 C 0.1462(2) 0.21215(16) -0.9897(7) 0.0373(9) Uani 1 1 d .
H7A H 0.1513 0.1910 -1.1140 0.045 Uiso 1 1 calc R
C8 C 0.09645(19) 0.25690(15) -0.9769(6) 0.0295(8) Uani 1 1 d .
H8A H 0.0686 0.2670 -1.0930 0.035 Uiso 1 1 calc R
C9 C 0.13057(14) 0.41015(11) -0.7613(8) 0.0218(7) Uani 1 1 d .
C10 C 0.1620(2) 0.43032(15) -0.5864(6) 0.0278(8) Uani 1 1 d .
H10A H 0.1339 0.4372 -0.4676 0.033 Uiso 1 1 calc R
C11 C 0.2348(2) 0.44082(15) -0.5813(7) 0.0315(9) Uani 1 1 d .
H11A H 0.2566 0.4556 -0.4605 0.038 Uiso 1 1 calc R
C12 C 0.27520(15) 0.42950(12) -0.7537(11) 0.0320(7) Uani 1 1 d .
C13 C 0.2430(2) 0.41048(16) -0.9318(7) 0.0367(10) Uani 1 1 d .
H13A H 0.2710 0.4038 -1.0509 0.044 Uiso 1 1 calc R
C14 C 0.1700(2) 0.40100(15) -0.9380(6) 0.0284(8) Uani 1 1 d .
H14A H 0.1475 0.3885 -1.0610 0.034 Uiso 1 1 calc R
C15 C 0.3847(2) 0.4493(2) -0.5830(9) 0.0566(13) Uani 1 1 d .
H15A H 0.4358 0.4519 -0.6116 0.085 Uiso 1 1 calc R
H15B H 0.3762 0.4193 -0.4796 0.085 Uiso 1 1 calc R
H15C H 0.3676 0.4867 -0.5315 0.085 Uiso 1 1 calc R
C16 C 0.5000 0.3486(3) -0.1043(12) 0.063(2) Uani 1 2 d S
H16A H 0.5426 0.3318 -0.1714 0.076 Uiso 0.50 1 calc PR
H16B H 0.4574 0.3318 -0.1714 0.076 Uiso 0.50 1 calc PR

loop_
_atom_site_aniso_label
_atom_site_aniso_U_11
_atom_site_aniso_U_22
_atom_site_aniso_U_33
_atom_site_aniso_U_23
_atom_site_aniso_U_13
_atom_site_aniso_U_12
Ag1 0.02443(15) 0.01906(14) 0.02986(19) -0.0010(2) 0.000 0.000
Cl1 0.0470(6) 0.0216(5) 0.0251(8) -0.0005(6) 0.000 0.000
Cl2 0.0761(12) 0.0595(10) 0.0511(10) 0.0161(9) 0.000 0.000
Cl3 0.1005(15) 0.0398(9) 0.0687(13) 0.0125(8) 0.000 0.000
O1 0.0205(10) 0.0576(15) 0.069(2) -0.002(2) 0.002(2) -0.0064(10)
N1 0.0211(10) 0.0203(10) 0.0210(15) -0.0006(15) -0.0010(15) -0.0010(9)
C1 0.0223(17) 0.0203(17) 0.017(2) -0.001(3) 0.000 0.000
C2 0.0267(14) 0.0181(13) 0.022(2) -0.0003(14) 0.0015(15) -0.0006(11)
C3 0.0197(14) 0.0200(14) 0.030(3) 0.0043(13) 0.0019(13) -0.0013(12)
C4 0.033(2) 0.0246(17) 0.035(2) -0.0014(16) -0.0035(18) 0.0014(15)
C5 0.033(2) 0.033(2) 0.048(3) 0.004(2) -0.010(2) 0.0089(18)
C6 0.031(2) 0.031(2) 0.057(3) 0.0023(19) 0.0050(17) 0.0114(17)
C7 0.040(2) 0.0304(19) 0.041(2) -0.0025(17) 0.0090(19) 0.0062(18)
C8 0.0283(17) 0.0267(17) 0.034(2) 0.0010(15) 0.0012(16) 0.0037(16)
C9 0.0201(12) 0.0169(12) 0.0284(19) 0.0003(18) -0.005(2) -0.0011(10)
C10 0.0268(19) 0.0253(18) 0.031(2) -0.0020(15) 0.0043(16) -0.0004(15)
C11 0.0263(19) 0.0311(19) 0.037(2) -0.0039(18) -0.0072(17) -0.0048(16)
C12 0.0222(13) 0.0252(14) 0.049(2) 0.002(2) 0.000(3) -0.0022(11)
C13 0.029(2) 0.036(2) 0.045(3) -0.002(2) 0.0137(19) -0.0018(17)
C14 0.0314(19) 0.0250(19) 0.029(2) -0.0015(17) 0.0025(16) -0.0015(16)
C15 0.026(2) 0.055(3) 0.089(4) -0.007(3) -0.010(2) -0.0079(19)
C16 0.097(6) 0.035(3) 0.057(5) 0.006(3) 0.000 0.000

loop_
_atom_type_symbol
_atom_type_description
_atom_type_scat_dispersion_real
_atom_type_scat_dispersion_imag
_atom_type_scat_source
C C 0.0033 0.0016 'International Tables Vol C Tables 4.2.6.8 and 6.1.1.4'
H H 0.0000 0.0000 'International Tables Vol C Tables 4.2.6.8 and 6.1.1.4'
N N 0.0061 0.0033 'International Tables Vol C Tables 4.2.6.8 and 6.1.1.4'
O O 0.0106 0.0060 'International Tables Vol C Tables 4.2.6.8 and 6.1.1.4'
Cl Cl 0.1484 0.1585 'International Tables Vol C Tables 4.2.6.8 and 6.1.1.4'
Ag Ag -0.8971 1.1015 'International Tables Vol C Tables 4.2.6.8 and 6.1.1.4'

loop_
_geom_angle_atom_site_label_1
_geom_angle_atom_site_label_2
_geom_angle_atom_site_label_3
_geom_angle
_geom_angle_site_symmetry_1
_geom_angle_site_symmetry_3
C1 Ag1 Cl1 175.1(3) . .
C1 Ag1 Ag1 73.3(3) . 2_564
Cl1 Ag1 Ag1 101.82(5) . 2_564
C1 Ag1 Ag1 76.6(3) . 2_565
Cl1 Ag1 Ag1 108.26(5) . 2_565
Ag1 Ag1 Ag1 149.925(18) 2_564 2_565
C12 O1 C15 117.3(5) . .
C1 N1 C2 111.7(2) . .
C1 N1 C9 126.1(2) . .
C2 N1 C9 122.2(2) . .
N1 C1 N1 104.1(3) 4 .
N1 C1 Ag1 127.93(16) 4 .
N1 C1 Ag1 127.93(16) . .
C2 C2 N1 106.25(15) 4 .
C2 C2 C3 131.22(16) 4 .
N1 C2 C3 122.5(3) . .
C4 C3 C8 120.2(3) . .
C4 C3 C2 119.9(3) . .
C8 C3 C2 119.9(3) . .
C3 C4 C5 120.0(4) . .
C3 C4 H4A 120.0 . .
C5 C4 H4A 120.0 . .
C4 C5 C6 119.4(4) . .
C4 C5 H5A 120.3 . .
C6 C5 H5A 120.3 . .
C7 C6 C5 120.7(3) . .
C7 C6 H6A 119.6 . .
C5 C6 H6A 119.6 . .
C6 C7 C8 120.1(4) . .
C6 C7 H7A 119.9 . .
C8 C7 H7A 119.9 . .
C3 C8 C7 119.5(4) . .
C3 C8 H8A 120.2 . .
C7 C8 H8A 120.2 . .
C10 C9 C14 121.0(3) . .
C10 C9 N1 121.0(4) . .
C14 C9 N1 117.7(4) . .
C9 C10 C11 120.3(4) . .
C9 C10 H10A 119.8 . .
C11 C10 H10A 119.8 . .
C12 C11 C10 119.2(4) . .
C12 C11 H11A 120.4 . .
C10 C11 H11A 120.4 . .
O1 C12 C13 114.5(6) . .
O1 C12 C11 125.2(5) . .
C13 C12 C11 120.2(3) . .
C12 C13 C14 120.5(4) . .
C12 C13 H13A 119.8 . .
C14 C13 H13A 119.8 . .
C9 C14 C13 118.6(4) . .
C9 C14 H14A 120.7 . .
C13 C14 H14A 120.7 . .
O1 C15 H15A 109.5 . .
O1 C15 H15B 109.5 . .
H15A C15 H15B 109.5 . .
O1 C15 H15C 109.5 . .
H15A C15 H15C 109.5 . .
H15B C15 H15C 109.5 . .
Cl3 C16 Cl2 113.0(4) . .
Cl3 C16 H16A 109.0 . .
Cl2 C16 H16A 109.0 . .
Cl3 C16 H16B 109.0 . .
Cl2 C16 H16B 109.0 . .
H16A C16 H16B 107.8 . .

loop_
_geom_bond_atom_site_label_1
_geom_bond_atom_site_label_2
_geom_bond_distance
_geom_bond_site_symmetry_2
Ag1 C1 2.079(4) .
Ag1 Cl1 2.3439(11) .
Ag1 Ag1 3.3744(3) 2_564
Ag1 Ag1 3.3744(3) 2_565
Cl2 C16 1.740(8) .
Cl3 C16 1.725(6) .
O1 C12 1.372(3) .
O1 C15 1.419(7) .
N1 C1 1.350(3) .
N1 C2 1.396(4) .
N1 C9 1.445(3) .
C1 N1 1.350(3) 4
C2 C2 1.346(6) 4
C2 C3 1.488(4) .
C3 C4 1.386(5) .
C3 C8 1.390(5) .
C4 C5 1.390(5) .
C4 H4A 0.9500 .
C5 C6 1.392(6) .
C5 H5A 0.9500 .
C6 C7 1.370(6) .
C6 H6A 0.9500 .
C7 C8 1.394(5) .
C7 H7A 0.9500 .
C8 H8A 0.9500 .
C9 C10 1.365(6) .
C9 C14 1.385(6) .
C10 C11 1.391(5) .
C10 H10A 0.9500 .
C11 C12 1.381(7) .
C11 H11A 0.9500 .
C12 C13 1.380(7) .
C13 C14 1.391(5) .
C13 H13A 0.9500 .
C14 H14A 0.9500 .
C15 H15A 0.9800 .
C15 H15B 0.9800 .
C15 H15C 0.9800 .
C16 H16A 0.9900 .
C16 H16B 0.9900 .
